data_2244186
loop_
_publ_author_name
'Tinapple, Elizabeth'
'Farrar, Sam'
'Johnston, Dean H.'

_publ_section_title
;
 Crystal structures and hydrogen-bonding analysis of a series of benzamide
 complexes of zinc(II) chloride
;
_journal_coeditor_code ZL5023
_journal_issue 9
_journal_name_full 'Acta Crystallographica Section E'
_journal_page_first 880
_journal_page_last 886
_journal_paper_doi 10.1107/S2056989021008264
_journal_volume 77
_journal_year 2021
_chemical_absolute_configuration ad
_chemical_formula_iupac '[Zn Cl2 (C8 H9 N O)2]'
_chemical_formula_moiety 'C16 H18 Cl2 N2 O2 Zn'
_chemical_formula_sum 'C16 H18 Cl2 N2 O2 Zn'
_chemical_formula_weight 406.59
_chemical_name_systematic
;
Dichloridobis(2-methylbenzamide-\k<i>O</i>)zinc(II)
;
_space_group_crystal_system monoclinic
_space_group_IT_number 4
_space_group_name_Hall 'P 2yb'
_space_group_name_H-M_alt 'P 1 21 1'
_atom_sites_solution_hydrogens mixed
_atom_sites_solution_primary dual
_cell_angle_alpha 90
_cell_angle_beta 97.8520(10)
_cell_angle_gamma 90
_cell_formula_units_Z 2
_cell_length_a 7.3802(3)
_cell_length_b 8.2491(3)
_cell_length_c 14.5953(5)
_cell_measurement_reflns_used 9884
_cell_measurement_temperature 100
_cell_measurement_theta_max 30.512
_cell_measurement_theta_min 2.79
_cell_volume 880.23(6)
_computing_cell_refinement
;
SAINT  (Bruker, 2020)
;
_computing_data_collection
;
<i>BIS</i> (Bruker, 2020)
;
_computing_data_reduction
;
SAINT (Bruker, 2020)
;
_computing_molecular_graphics
;
CrystalMaker (Palmer, 2020)
;
_computing_publication_material
;
<i>OLEX2</i> (Dolomanov <i>et al.</i>,  2009) and publCIF (Westrip,
2010)
;
_computing_structure_refinement
;
<i>SHELXL2018/3</i> (Sheldrick, 2015b)
;
_computing_structure_solution
;
SHELXT (Sheldrick, 2015a)
;
_diffrn_ambient_temperature 100.03
_diffrn_detector 'CCD plate'
_diffrn_detector_area_resol_mean 8
_diffrn_measured_fraction_theta_full 0.999
_diffrn_measured_fraction_theta_max 0.999
_diffrn_measurement_device 'three-circle diffractometer'
_diffrn_measurement_device_type 'Bruker APEXII CCD'
_diffrn_measurement_method '\w and \f scans'
_diffrn_radiation_monochromator graphite
_diffrn_radiation_probe x-ray
_diffrn_radiation_type MoK\a
_diffrn_radiation_wavelength 0.71073
_diffrn_reflns_av_R_equivalents 0.0254
_diffrn_reflns_av_unetI/netI 0.0357
_diffrn_reflns_limit_h_max 10
_diffrn_reflns_limit_h_min -10
_diffrn_reflns_limit_k_max 11
_diffrn_reflns_limit_k_min -11
_diffrn_reflns_limit_l_max 20
_diffrn_reflns_limit_l_min -20
_diffrn_reflns_number 20749
_diffrn_reflns_theta_full 25.242
_diffrn_reflns_theta_max 30.512
_diffrn_reflns_theta_min 2.786
_diffrn_source 'sealed tube'
_diffrn_standards_number 0
_exptl_absorpt_coefficient_mu 1.708
_exptl_absorpt_correction_T_max 0.6802
_exptl_absorpt_correction_T_min 0.4783
_exptl_absorpt_correction_type multi-scan
_exptl_absorpt_process_details
;
(SADABS; Krause <i>et al.</i>,  2015)
;
_exptl_crystal_colour 'clear light colourless'
_exptl_crystal_density_diffrn 1.534
_exptl_crystal_description needle
_exptl_crystal_F_000 416
_exptl_crystal_size_max 0.5
_exptl_crystal_size_mid 0.16
_exptl_crystal_size_min 0.111
_refine_diff_density_max 0.307
_refine_diff_density_min -0.237
_refine_ls_abs_structure_details
;
 Refined as an inversion twin.
;
_refine_ls_abs_structure_Flack 0.016(6)
_refine_ls_extinction_method none
_refine_ls_goodness_of_fit_ref 1.001
_refine_ls_hydrogen_treatment mixed
_refine_ls_matrix_type full
_refine_ls_number_parameters 223
_refine_ls_number_reflns 5348
_refine_ls_number_restraints 5
_refine_ls_restrained_S_all 1.003
_refine_ls_R_factor_all 0.0190
_refine_ls_R_factor_gt 0.0179
_refine_ls_shift/su_max 0.000
_refine_ls_shift/su_mean 0.000
_refine_ls_structure_factor_coef Fsqd
_refine_ls_weighting_details 'w=1/[\s^2^(Fo^2^)+(0.0078P)^2^] where P=(Fo^2^+2Fc^2^)/3'
_refine_ls_weighting_scheme calc
_refine_ls_wR_factor_gt 0.0384
_refine_ls_wR_factor_ref 0.0386
_reflns_number_gt 5135
_reflns_number_total 5348
_reflns_threshold_expression 'I > 2\s(I)'
_cod_data_source_file zl5023sup1.cif
_cod_data_source_block 2
_cod_database_code 2244186
_shelx_space_group_comment
;
The symmetry employed for this shelxl refinement is uniquely defined
by the following loop, which should always be used as a source of
symmetry information in preference to the above space-group names.
They are only intended as comments.
;
_shelx_estimated_absorpt_t_min 0.482
_shelx_estimated_absorpt_t_max 0.833

loop_
_space_group_symop_operation_xyz
'x, y, z'
'-x, y+1/2, -z'

loop_
_atom_site_type_symbol
_atom_site_label
_atom_site_fract_x
_atom_site_fract_y
_atom_site_fract_z
_atom_site_U_iso_or_equiv
_atom_site_adp_type
_atom_site_calc_flag
_atom_site_occupancy
_atom_site_disorder_assembly
_atom_site_disorder_group
Zn Zn1 0.65448(2) 0.68146(2) 0.17755(2) 0.01057(5) Uani d 1 . .
Cl Cl1 0.47230(6) 0.60339(6) 0.05028(3) 0.01680(9) Uani d 1 . .
Cl Cl2 0.81306(6) 0.90729(5) 0.19165(3) 0.01797(10) Uani d 1 . .
O O1 0.85119(17) 0.51161(15) 0.20425(9) 0.0127(2) Uani d 1 . .
O O2 0.51677(14) 0.66731(18) 0.28443(8) 0.0146(2) Uani d 1 . .
N N1 0.7092(2) 0.28760(19) 0.14025(13) 0.0191(4) Uani d 1 . .
H H1A 0.719(3) 0.190(3) 0.1287(15) 0.029 Uiso d 1 . .
H H1B 0.616(3) 0.340(3) 0.1134(17) 0.029 Uiso d 1 . .
N N2 0.2228(2) 0.64887(18) 0.21691(10) 0.0143(3) Uani d 1 . .
H H2A 0.253(3) 0.665(3) 0.1637(13) 0.021 Uiso d 1 . .
H H2B 0.114(3) 0.627(3) 0.2209(15) 0.021 Uiso d 1 . .
C C1 1.0259(2) 0.2690(2) 0.20486(12) 0.0104(3) Uani d 1 . .
C C2 1.1130(2) 0.1966(2) 0.13538(11) 0.0133(3) Uani d 1 . .
C C3 1.2723(2) 0.1092(2) 0.16300(13) 0.0169(4) Uani d 1 . .
H H3 1.334536 0.060513 0.117218 0.020 Uiso calc 1 . .
C C4 1.3429(2) 0.0912(2) 0.25546(13) 0.0177(4) Uani d 1 . .
H H4 1.451212 0.029817 0.272382 0.021 Uiso calc 1 . .
C C5 1.2548(2) 0.1629(3) 0.32327(12) 0.0163(4) Uani d 1 . .
H H5 1.301711 0.149691 0.386746 0.020 Uiso calc 1 . .
C C6 1.0978(2) 0.2542(2) 0.29786(12) 0.0128(3) Uani d 1 . .
H H6 1.039430 0.306526 0.343897 0.015 Uiso calc 1 . .
C C7 0.8535(2) 0.3634(2) 0.18179(12) 0.0109(3) Uani d 1 . .
C C8 1.0403(3) 0.2111(3) 0.03369(13) 0.0230(5) Uani d 1 . .
H H8A 1.139556 0.190759 -0.003126 0.034 Uiso calc 1 . .
H H8B 0.991635 0.320424 0.020737 0.034 Uiso calc 1 . .
H H8C 0.942754 0.131322 0.017568 0.034 Uiso calc 1 . .
C C9 0.2906(2) 0.6074(2) 0.38067(11) 0.0112(3) Uani d 1 . .
C C10 0.3975(2) 0.5094(2) 0.44575(12) 0.0136(3) Uani d 1 . .
C C11 0.3296(3) 0.4755(2) 0.52821(13) 0.0176(4) Uani d 1 . .
H H11 0.397722 0.406299 0.572177 0.021 Uiso calc 1 . .
C C12 0.1661(3) 0.5397(2) 0.54805(13) 0.0181(4) Uani d 1 . .
H H12 0.124588 0.515956 0.605376 0.022 Uiso calc 1 . .
C C13 0.0628(2) 0.6389(2) 0.48400(13) 0.0165(4) Uani d 1 . .
H H13 -0.049035 0.684050 0.497503 0.020 Uiso calc 1 . .
C C14 0.1242(2) 0.6717(3) 0.40001(11) 0.0135(3) Uani d 1 . .
H H14 0.053015 0.737965 0.355540 0.016 Uiso calc 1 . .
C C15 0.3493(2) 0.64320(19) 0.28939(12) 0.0113(3) Uani d 1 . .
C C16 0.5780(3) 0.4348(2) 0.42876(14) 0.0190(4) Uani d 1 . .
H H16A 0.563507 0.383911 0.367518 0.029 Uiso calc 1 . .
H H16B 0.615433 0.352757 0.476157 0.029 Uiso calc 1 . .
H H16C 0.671673 0.519549 0.431646 0.029 Uiso calc 1 . .

loop_
_atom_site_aniso_label
_atom_site_aniso_U_11
_atom_site_aniso_U_22
_atom_site_aniso_U_33
_atom_site_aniso_U_12
_atom_site_aniso_U_13
_atom_site_aniso_U_23
Zn1 0.00830(8) 0.01066(9) 0.01290(9) 0.00019(8) 0.00197(6) 0.00037(9)
Cl1 0.01314(19) 0.0252(2) 0.01136(19) 0.00219(17) -0.00077(14) 0.00050(17)
Cl2 0.0186(2) 0.01049(19) 0.0251(2) -0.00277(17) 0.00381(18) 0.00124(18)
O1 0.0107(6) 0.0098(6) 0.0171(6) 0.0007(5) -0.0001(5) -0.0020(5)
O2 0.0082(5) 0.0214(6) 0.0143(5) -0.0029(6) 0.0020(4) -0.0005(6)
N1 0.0123(7) 0.0113(7) 0.0318(10) 0.0008(6) -0.0042(7) -0.0047(7)
N2 0.0094(6) 0.0219(9) 0.0117(7) -0.0016(6) 0.0021(5) 0.0013(6)
C1 0.0093(7) 0.0084(7) 0.0136(8) -0.0015(6) 0.0022(6) -0.0001(6)
C2 0.0132(7) 0.0134(8) 0.0138(7) -0.0011(7) 0.0036(6) 0.0006(8)
C3 0.0145(8) 0.0171(8) 0.0207(9) 0.0013(7) 0.0077(7) -0.0026(8)
C4 0.0127(8) 0.0165(8) 0.0237(10) 0.0034(7) 0.0012(7) 0.0018(8)
C5 0.0157(8) 0.0168(9) 0.0153(8) 0.0016(8) -0.0015(6) 0.0019(8)
C6 0.0128(8) 0.0123(7) 0.0137(8) -0.0016(6) 0.0030(6) -0.0023(6)
C7 0.0114(8) 0.0107(8) 0.0108(8) -0.0005(6) 0.0018(6) 0.0016(6)
C8 0.0220(9) 0.0320(13) 0.0154(9) 0.0030(8) 0.0043(7) 0.0001(8)
C9 0.0099(7) 0.0122(7) 0.0117(8) -0.0036(6) 0.0017(6) -0.0022(7)
C10 0.0126(8) 0.0126(7) 0.0147(8) -0.0019(6) -0.0011(6) -0.0009(7)
C11 0.0220(10) 0.0150(8) 0.0149(9) -0.0045(7) -0.0008(7) 0.0014(7)
C12 0.0224(10) 0.0193(9) 0.0137(9) -0.0072(7) 0.0064(7) -0.0015(7)
C13 0.0140(8) 0.0200(9) 0.0164(8) -0.0036(6) 0.0056(6) -0.0041(7)
C14 0.0119(7) 0.0138(7) 0.0148(7) -0.0013(8) 0.0015(5) -0.0016(8)
C15 0.0113(7) 0.0098(8) 0.0128(8) 0.0000(5) 0.0017(6) -0.0008(6)
C16 0.0146(8) 0.0209(9) 0.0212(10) 0.0048(7) 0.0008(7) 0.0036(8)

loop_
_atom_type_symbol
_atom_type_description
_atom_type_scat_dispersion_real
_atom_type_scat_dispersion_imag
_atom_type_scat_source
C C 0.0033 0.0016 'International Tables Vol C Tables 4.2.6.8 and 6.1.1.4'
H H 0.0000 0.0000 'International Tables Vol C Tables 4.2.6.8 and 6.1.1.4'
N N 0.0061 0.0033 'International Tables Vol C Tables 4.2.6.8 and 6.1.1.4'
O O 0.0106 0.0060 'International Tables Vol C Tables 4.2.6.8 and 6.1.1.4'
Cl Cl 0.1484 0.1585 'International Tables Vol C Tables 4.2.6.8 and 6.1.1.4'
Zn Zn 0.2839 1.4301 'International Tables Vol C Tables 4.2.6.8 and 6.1.1.4'

loop_
_geom_angle_atom_site_label_1
_geom_angle_atom_site_label_2
_geom_angle_atom_site_label_3
_geom_angle_site_symmetry_1
_geom_angle_site_symmetry_3
_geom_angle
_geom_angle_publ_flag
Cl2 Zn1 Cl1 . . 125.120(19) ?
O1 Zn1 Cl1 . . 107.22(4) ?
O1 Zn1 Cl2 . . 102.18(4) ?
O2 Zn1 Cl1 . . 108.84(3) ?
O2 Zn1 Cl2 . . 107.52(4) ?
O2 Zn1 O1 . . 103.91(5) ?
C7 O1 Zn1 . . 130.95(12) ?
C15 O2 Zn1 . . 131.79(10) ?
H1A N1 H1B . . 119(2) ?
C7 N1 H1A . . 118.0(15) ?
C7 N1 H1B . . 121.5(16) ?
H2A N2 H2B . . 118(2) ?
C15 N2 H2A . . 119.8(14) ?
C15 N2 H2B . . 121.5(15) ?
C2 C1 C7 . . 121.28(15) ?
C6 C1 C2 . . 120.96(16) ?
C6 C1 C7 . . 117.75(16) ?
C1 C2 C8 . . 122.60(16) ?
C3 C2 C1 . . 117.57(15) ?
C3 C2 C8 . . 119.84(16) ?
C2 C3 H3 . . 119.1 ?
C4 C3 C2 . . 121.86(17) ?
C4 C3 H3 . . 119.1 ?
C3 C4 H4 . . 120.1 ?
C3 C4 C5 . . 119.86(17) ?
C5 C4 H4 . . 120.1 ?
C4 C5 H5 . . 120.2 ?
C4 C5 C6 . . 119.70(16) ?
C6 C5 H5 . . 120.2 ?
C1 C6 H6 . . 120.0 ?
C5 C6 C1 . . 120.02(16) ?
C5 C6 H6 . . 120.0 ?
O1 C7 N1 . . 122.80(17) ?
O1 C7 C1 . . 119.18(15) ?
N1 C7 C1 . . 118.01(16) ?
C2 C8 H8A . . 109.5 ?
C2 C8 H8B . . 109.5 ?
C2 C8 H8C . . 109.5 ?
H8A C8 H8B . . 109.5 ?
H8A C8 H8C . . 109.5 ?
H8B C8 H8C . . 109.5 ?
C10 C9 C15 . . 121.02(15) ?
C14 C9 C10 . . 120.54(16) ?
C14 C9 C15 . . 118.44(15) ?
C9 C10 C16 . . 123.15(16) ?
C11 C10 C9 . . 117.69(17) ?
C11 C10 C16 . . 119.12(16) ?
C10 C11 H11 . . 119.0 ?
C12 C11 C10 . . 122.04(17) ?
C12 C11 H11 . . 119.0 ?
C11 C12 H12 . . 120.0 ?
C11 C12 C13 . . 119.91(18) ?
C13 C12 H12 . . 120.0 ?
C12 C13 H13 . . 120.2 ?
C12 C13 C14 . . 119.52(18) ?
C14 C13 H13 . . 120.2 ?
C9 C14 H14 . . 119.9 ?
C13 C14 C9 . . 120.27(16) ?
C13 C14 H14 . . 119.9 ?
O2 C15 N2 . . 122.81(16) ?
O2 C15 C9 . . 119.34(14) ?
N2 C15 C9 . . 117.86(15) ?
C10 C16 H16A . . 109.5 ?
C10 C16 H16B . . 109.5 ?
C10 C16 H16C . . 109.5 ?
H16A C16 H16B . . 109.5 ?
H16A C16 H16C . . 109.5 ?
H16B C16 H16C . . 109.5 ?

loop_
_geom_bond_atom_site_label_1
_geom_bond_atom_site_label_2
_geom_bond_site_symmetry_2
_geom_bond_distance
_geom_bond_publ_flag
Zn1 Cl1 . 2.2340(4) ?
Zn1 Cl2 . 2.1947(5) ?
Zn1 O1 . 2.0169(13) ?
Zn1 O2 . 1.9781(11) ?
O1 C7 . 1.266(2) ?
O2 C15 . 1.2637(19) ?
N1 H1A . 0.82(2) ?
N1 H1B . 0.858(19) ?
N1 C7 . 1.310(2) ?
N2 H2A . 0.847(18) ?
N2 H2B . 0.836(18) ?
N2 C15 . 1.313(2) ?
C1 C2 . 1.406(2) ?
C1 C6 . 1.394(2) ?
C1 C7 . 1.490(2) ?
C2 C3 . 1.391(2) ?
C2 C8 . 1.512(2) ?
C3 H3 . 0.9500 ?
C3 C4 . 1.386(3) ?
C4 H4 . 0.9500 ?
C4 C5 . 1.389(3) ?
C5 H5 . 0.9500 ?
C5 C6 . 1.389(2) ?
C6 H6 . 0.9500 ?
C8 H8A . 0.9800 ?
C8 H8B . 0.9800 ?
C8 H8C . 0.9800 ?
C9 C10 . 1.405(2) ?
C9 C14 . 1.402(2) ?
C9 C15 . 1.486(2) ?
C10 C11 . 1.393(3) ?
C10 C16 . 1.519(3) ?
C11 H11 . 0.9500 ?
C11 C12 . 1.384(3) ?
C12 H12 . 0.9500 ?
C12 C13 . 1.389(3) ?
C13 H13 . 0.9500 ?
C13 C14 . 1.390(2) ?
C14 H14 . 0.9500 ?
C16 H16A . 0.9800 ?
C16 H16B . 0.9800 ?
C16 H16C . 0.9800 ?

loop_
_geom_hbond_atom_site_label_D
_geom_hbond_atom_site_label_H
_geom_hbond_atom_site_label_A
_geom_hbond_site_symmetry_A
_geom_hbond_distance_DH
_geom_hbond_distance_HA
_geom_hbond_distance_DA
_geom_hbond_angle_DHA
_geom_hbond_publ_flag
N1 H1A Cl2 1_545 0.82(2) 2.57(2) 3.2916(17) 146.9(19) yes
N1 H1B Cl1 . 0.858(19) 2.54(2) 3.3077(17) 150(2) yes
N2 H2A Cl1 . 0.847(18) 2.520(19) 3.2667(16) 148(2) yes
N2 H2B O1 1_455 0.836(18) 2.141(19) 2.949(2) 163(2) yes

loop_
_geom_torsion_atom_site_label_1
_geom_torsion_atom_site_label_2
_geom_torsion_atom_site_label_3
_geom_torsion_atom_site_label_4
_geom_torsion_site_symmetry_1
_geom_torsion_site_symmetry_2
_geom_torsion_site_symmetry_3
_geom_torsion_site_symmetry_4
_geom_torsion
_geom_torsion_publ_flag
Zn1 O1 C7 N1 . . . . -6.3(3) ?
Zn1 O1 C7 C1 . . . . 174.92(12) ?
Zn1 O2 C15 N2 . . . . -11.9(3) ?
Zn1 O2 C15 C9 . . . . 168.30(12) ?
C1 C2 C3 C4 . . . . 0.9(3) ?
C2 C1 C6 C5 . . . . -1.9(3) ?
C2 C1 C7 O1 . . . . -119.46(19) ?
C2 C1 C7 N1 . . . . 61.7(2) ?
C2 C3 C4 C5 . . . . -0.7(3) ?
C3 C4 C5 C6 . . . . -0.8(3) ?
C4 C5 C6 C1 . . . . 2.1(3) ?
C6 C1 C2 C3 . . . . 0.5(3) ?
C6 C1 C2 C8 . . . . -179.44(18) ?
C6 C1 C7 O1 . . . . 60.7(2) ?
C6 C1 C7 N1 . . . . -118.08(19) ?
C7 C1 C2 C3 . . . . -179.36(16) ?
C7 C1 C2 C8 . . . . 0.7(3) ?
C7 C1 C6 C5 . . . . 177.87(16) ?
C8 C2 C3 C4 . . . . -179.24(17) ?
C9 C10 C11 C12 . . . . -2.2(3) ?
C10 C9 C14 C13 . . . . -0.1(3) ?
C10 C9 C15 O2 . . . . -38.3(2) ?
C10 C9 C15 N2 . . . . 141.92(17) ?
C10 C11 C12 C13 . . . . 1.1(3) ?
C11 C12 C13 C14 . . . . 0.6(3) ?
C12 C13 C14 C9 . . . . -1.1(3) ?
C14 C9 C10 C11 . . . . 1.7(3) ?
C14 C9 C10 C16 . . . . 179.43(17) ?
C14 C9 C15 O2 . . . . 142.68(18) ?
C14 C9 C15 N2 . . . . -37.1(2) ?
C15 C9 C10 C11 . . . . -177.30(16) ?
C15 C9 C10 C16 . . . . 0.4(3) ?
C15 C9 C14 C13 . . . . 178.94(16) ?
C16 C10 C11 C12 . . . . 179.92(17) ?

_cod_database_fobs_code 2244186
